data_7121374
loop_
_publ_author_name
'Arrowsmith, Merle'
'Mattock, James D.'
'B\"ohnke, Julian'
'Krummenacher, Ivo'
'Vargas, Alfredo'
'Braunschweig, Holger'

_publ_section_title
;
 Direct access to a cAAC-supported dihydrodiborene and its dianion.
;
_journal_issue 37
_journal_name_full 'Chemical communications (Cambridge, England)'
_journal_page_first 4669
_journal_page_last 4672
_journal_paper_doi 10.1039/c8cc01580e
_journal_volume 54
_journal_year 2018
_chemical_formula_moiety 'C20 H32 B Br2 N'
_chemical_formula_sum 'C20 H32 B Br2 N'
_chemical_formula_weight 457.09
_chemical_properties_physical Air-sensitive,Moisture-sensitive
_space_group_crystal_system monoclinic
_space_group_IT_number 14
_space_group_name_Hall '-P 2yn'
_space_group_name_H-M_alt 'P 1 21/n 1'
_symmetry_space_group_name_Hall '-P 2yn'
_symmetry_space_group_name_H-M 'P 1 21/n 1'
_atom_sites_solution_hydrogens mixed
_audit_creation_method SHELXL-2014/7
_audit_update_record
;
2018-02-21 deposited with the CCDC.
2018-03-09 downloaded from the CCDC.
;
_cell_angle_alpha 90
_cell_angle_beta 100.556(4)
_cell_angle_gamma 90
_cell_formula_units_Z 4
_cell_length_a 9.5378(18)
_cell_length_b 17.709(3)
_cell_length_c 12.560(2)
_cell_measurement_reflns_used 8091
_cell_measurement_temperature 100(2)
_cell_measurement_theta_max 24.36
_cell_measurement_theta_min 2.30
_cell_volume 2085.5(6)
_computing_cell_refinement 'Saint+ ver. 7.68A (Bruker AXS)'
_computing_data_collection 'APEX2 ver. 2014.9 (Bruker AXS)'
_computing_data_reduction 'Saint+ ver. 7.68A (Bruker AXS)'
_computing_molecular_graphics 'ShelXLe (Huebschle et all, 2011)'
_computing_publication_material 'SHELXL-2014/6 (Sheldrick, 2014) '
_computing_structure_refinement 'SHELXL-2014/7 (Sheldrick, 2014)'
_computing_structure_solution 'SHELXT 2014/4 (Sheldrick, 2014)'
_diffrn_ambient_temperature 100(2)
_diffrn_detector_area_resol_mean 3888
_diffrn_measured_fraction_theta_full 1.000
_diffrn_measured_fraction_theta_max 0.999
_diffrn_measurement_device_type 'Bruker Apex III (CCD)'
_diffrn_measurement_method '\f and \w scans'
_diffrn_radiation_type MoK\a
_diffrn_radiation_wavelength 0.71073
_diffrn_reflns_av_R_equivalents 0.0594
_diffrn_reflns_av_unetI/netI 0.0428
_diffrn_reflns_Laue_measured_fraction_full 1.000
_diffrn_reflns_Laue_measured_fraction_max 0.999
_diffrn_reflns_limit_h_max 12
_diffrn_reflns_limit_h_min -12
_diffrn_reflns_limit_k_max 23
_diffrn_reflns_limit_k_min -23
_diffrn_reflns_limit_l_max 11
_diffrn_reflns_limit_l_min -16
_diffrn_reflns_number 37235
_diffrn_reflns_point_group_measured_fraction_full 1.000
_diffrn_reflns_point_group_measured_fraction_max 0.999
_diffrn_reflns_theta_full 26.000
_diffrn_reflns_theta_max 27.953
_diffrn_reflns_theta_min 2.011
_diffrn_source 'rotating-anode X-ray tube or sealed X-ray tube'
_exptl_absorpt_coefficient_mu 3.889
_exptl_absorpt_correction_T_max 0.7451
_exptl_absorpt_correction_T_min 0.5393
_exptl_absorpt_correction_type multi-scan
_exptl_absorpt_process_details 'Sadabs 2014/4 (Bruker 2014)'
_exptl_crystal_colour colourless
_exptl_crystal_density_diffrn 1.456
_exptl_crystal_description block
_exptl_crystal_F_000 936
_exptl_crystal_size_max 0.542
_exptl_crystal_size_mid 0.264
_exptl_crystal_size_min 0.224
_refine_diff_density_max 0.497
_refine_diff_density_min -0.472
_refine_diff_density_rms 0.082
_refine_ls_extinction_method none
_refine_ls_goodness_of_fit_ref 1.027
_refine_ls_hydrogen_treatment mixed
_refine_ls_matrix_type full
_refine_ls_number_parameters 229
_refine_ls_number_reflns 5024
_refine_ls_number_restraints 0
_refine_ls_restrained_S_all 1.027
_refine_ls_R_factor_all 0.0518
_refine_ls_R_factor_gt 0.0303
_refine_ls_shift/su_max 0.001
_refine_ls_shift/su_mean 0.000
_refine_ls_structure_factor_coef Fsqd
_refine_ls_weighting_details 'w=1/[\s^2^(Fo^2^)+(0.0167P)^2^+1.3917P] where P=(Fo^2^+2Fc^2^)/3'
_refine_ls_weighting_scheme calc
_refine_ls_wR_factor_gt 0.0527
_refine_ls_wR_factor_ref 0.0577
_reflns_Friedel_coverage 0.000
_reflns_number_gt 3932
_reflns_number_total 5024
_reflns_threshold_expression 'I > 2\s(I)'
_cod_data_source_file c8cc01580e2.cif
_cod_data_source_block final_a_CCDC1
_cod_depositor_comments 'Adding full bibliography for 7121372--7121375.cif.'
_cod_original_cell_volume 2085.6(7)
_cod_database_code 7121374
_shelx_shelxl_version_number 2014/7
_shelx_space_group_comment
;
The symmetry employed for this shelxl refinement is uniquely defined
by the following loop, which should always be used as a source of
symmetry information in preference to the above space-group names.
They are only intended as comments.
;
_shelx_estimated_absorpt_t_min 0.227
_shelx_estimated_absorpt_t_max 0.476
_exptl_absorpt_special_details
;The crystal was immersed in a film of perfluoropolyether oil, 
mounted on a a glass fiber and transferred to stream of cold nitrogen.
;

loop_
_space_group_symop_operation_xyz
'x, y, z'
'-x+1/2, y+1/2, -z+1/2'
'-x, -y, -z'
'x-1/2, -y-1/2, z-1/2'

loop_
_atom_site_label
_atom_site_type_symbol
_atom_site_fract_x
_atom_site_fract_y
_atom_site_fract_z
_atom_site_U_iso_or_equiv
_atom_site_adp_type
_atom_site_occupancy
_atom_site_site_symmetry_order
_atom_site_calc_flag
_atom_site_refinement_flags_posn
_atom_site_refinement_flags_adp
Br1 Br 0.53208(3) 0.25950(2) 0.53136(2) 0.02031(7) Uani 1 1 d . .
H1 H 0.420(2) 0.3757(12) 0.4177(16) 0.011(5) Uiso 1 1 d . .
Br2 Br 0.22361(2) 0.27321(2) 0.35876(2) 0.02174(7) Uani 1 1 d . .
N1 N 0.52142(17) 0.35593(9) 0.22940(13) 0.0073(3) Uani 1 1 d . .
C1 C 0.5014(2) 0.30109(11) 0.29388(15) 0.0093(4) Uani 1 1 d . .
C2 C 0.5881(2) 0.33143(11) 0.13217(16) 0.0107(4) Uani 1 1 d . .
C3 C 0.5092(2) 0.36441(12) 0.02671(16) 0.0153(5) Uani 1 1 d . .
H3A H 0.5522 0.3458 -0.0334 0.023 Uiso 1 1 calc R U
H3B H 0.5156 0.4196 0.0297 0.023 Uiso 1 1 calc R U
H3C H 0.4088 0.3491 0.0156 0.023 Uiso 1 1 calc R U
C4 C 0.7431(2) 0.35751(13) 0.14889(17) 0.0154(5) Uani 1 1 d . .
H4A H 0.7869 0.3393 0.0889 0.023 Uiso 1 1 calc R U
H4B H 0.7953 0.3371 0.2173 0.023 Uiso 1 1 calc R U
H4C H 0.7466 0.4128 0.1512 0.023 Uiso 1 1 calc R U
C5 C 0.5684(2) 0.24627(11) 0.13722(16) 0.0142(5) Uani 1 1 d . .
H5A H 0.6510 0.2198 0.1168 0.017 Uiso 1 1 calc R U
H5B H 0.4809 0.2305 0.0870 0.017 Uiso 1 1 calc R U
C6 C 0.5565(2) 0.22738(11) 0.25456(16) 0.0121(4) Uani 1 1 d . .
C7 C 0.7036(2) 0.20852(13) 0.32366(18) 0.0190(5) Uani 1 1 d . .
H7A H 0.7460 0.1660 0.2910 0.029 Uiso 1 1 calc R U
H7B H 0.6918 0.1950 0.3972 0.029 Uiso 1 1 calc R U
H7C H 0.7662 0.2526 0.3266 0.029 Uiso 1 1 calc R U
C8 C 0.4566(3) 0.16012(12) 0.26021(18) 0.0187(5) Uani 1 1 d . .
H8A H 0.4963 0.1149 0.2318 0.028 Uiso 1 1 calc R U
H8B H 0.3626 0.1710 0.2167 0.028 Uiso 1 1 calc R U
H8C H 0.4473 0.1515 0.3357 0.028 Uiso 1 1 calc R U
C9 C 0.4998(2) 0.43653(11) 0.24710(15) 0.0081(4) Uani 1 1 d . .
C10 C 0.6067(2) 0.47645(11) 0.31676(16) 0.0109(4) Uani 1 1 d . .
C11 C 0.7329(2) 0.44027(12) 0.39044(16) 0.0137(5) Uani 1 1 d . .
H11 H 0.7316 0.3849 0.3747 0.016 Uiso 1 1 calc R U
C12 C 0.7207(2) 0.45093(13) 0.50960(16) 0.0179(5) Uani 1 1 d . .
H12A H 0.7999 0.4249 0.5559 0.027 Uiso 1 1 calc R U
H12B H 0.6300 0.4298 0.5219 0.027 Uiso 1 1 calc R U
H12C H 0.7243 0.5049 0.5271 0.027 Uiso 1 1 calc R U
C13 C 0.8753(2) 0.47238(14) 0.37153(19) 0.0226(5) Uani 1 1 d . .
H13A H 0.9538 0.4426 0.4123 0.034 Uiso 1 1 calc R U
H13B H 0.8843 0.5250 0.3961 0.034 Uiso 1 1 calc R U
H13C H 0.8790 0.4702 0.2941 0.034 Uiso 1 1 calc R U
C14 C 0.5907(2) 0.55454(12) 0.32295(17) 0.0139(5) Uani 1 1 d . .
H14 H 0.6613 0.5830 0.3693 0.017 Uiso 1 1 calc R U
C15 C 0.4751(2) 0.59144(12) 0.26359(17) 0.0146(5) Uani 1 1 d . .
H15 H 0.4690 0.6449 0.2662 0.017 Uiso 1 1 calc R U
C16 C 0.3682(2) 0.55033(12) 0.20039(17) 0.0128(4) Uani 1 1 d . .
H16 H 0.2870 0.5760 0.1620 0.015 Uiso 1 1 calc R U
C17 C 0.3763(2) 0.47208(11) 0.19151(16) 0.0099(4) Uani 1 1 d . .
C18 C 0.2459(2) 0.43048(12) 0.13106(17) 0.0124(4) Uani 1 1 d . .
H18 H 0.2698 0.3757 0.1275 0.015 Uiso 1 1 calc R U
C19 C 0.1959(2) 0.45974(13) 0.01556(17) 0.0176(5) Uani 1 1 d . .
H19A H 0.1159 0.4290 -0.0207 0.026 Uiso 1 1 calc R U
H19B H 0.2746 0.4565 -0.0246 0.026 Uiso 1 1 calc R U
H19C H 0.1653 0.5124 0.0182 0.026 Uiso 1 1 calc R U
C20 C 0.1236(2) 0.43906(13) 0.19414(18) 0.0180(5) Uani 1 1 d . .
H20A H 0.0439 0.4065 0.1618 0.027 Uiso 1 1 calc R U
H20B H 0.0918 0.4918 0.1911 0.027 Uiso 1 1 calc R U
H20C H 0.1568 0.4244 0.2698 0.027 Uiso 1 1 calc R U
B1 B 0.4275(3) 0.31504(14) 0.39805(19) 0.0141(5) Uani 1 1 d . .

loop_
_atom_site_aniso_label
_atom_site_aniso_U_11
_atom_site_aniso_U_22
_atom_site_aniso_U_33
_atom_site_aniso_U_23
_atom_site_aniso_U_13
_atom_site_aniso_U_12
Br1 0.03223(15) 0.01713(12) 0.01146(10) 0.00195(9) 0.00368(9) -0.00115(10)
Br2 0.01605(12) 0.02235(13) 0.02913(13) 0.00324(10) 0.01025(10) -0.00455(10)
N1 0.0037(8) 0.0092(9) 0.0092(8) -0.0008(7) 0.0016(7) 0.0007(7)
C1 0.0055(10) 0.0106(10) 0.0104(10) 0.0007(8) -0.0019(8) -0.0018(8)
C2 0.0114(11) 0.0117(11) 0.0105(10) -0.0002(8) 0.0061(9) 0.0030(8)
C3 0.0175(12) 0.0190(11) 0.0106(10) 0.0009(9) 0.0056(9) 0.0026(9)
C4 0.0116(12) 0.0200(12) 0.0161(11) -0.0010(9) 0.0065(9) 0.0006(9)
C5 0.0173(12) 0.0120(11) 0.0144(10) -0.0025(9) 0.0053(9) 0.0016(9)
C6 0.0162(12) 0.0086(10) 0.0128(10) -0.0001(8) 0.0059(9) 0.0005(9)
C7 0.0202(13) 0.0165(12) 0.0206(12) 0.0031(9) 0.0046(10) 0.0062(10)
C8 0.0281(14) 0.0087(11) 0.0203(11) -0.0028(9) 0.0071(11) -0.0028(10)
C9 0.0093(11) 0.0077(10) 0.0088(9) -0.0001(8) 0.0054(8) -0.0010(8)
C10 0.0108(11) 0.0136(11) 0.0098(10) 0.0012(8) 0.0062(9) -0.0036(8)
C11 0.0102(11) 0.0173(12) 0.0124(10) -0.0013(9) -0.0014(9) -0.0027(9)
C12 0.0177(13) 0.0221(12) 0.0122(11) 0.0018(9) -0.0018(10) -0.0048(10)
C13 0.0119(12) 0.0351(15) 0.0206(12) -0.0033(10) 0.0023(10) -0.0049(10)
C14 0.0164(12) 0.0126(11) 0.0133(10) -0.0021(8) 0.0049(9) -0.0065(9)
C15 0.0231(13) 0.0078(10) 0.0147(10) 0.0005(8) 0.0086(10) -0.0018(9)
C16 0.0124(12) 0.0133(11) 0.0138(10) 0.0018(8) 0.0053(9) 0.0034(9)
C17 0.0105(11) 0.0110(10) 0.0098(9) -0.0006(8) 0.0061(9) -0.0010(8)
C18 0.0081(11) 0.0113(11) 0.0174(11) -0.0011(8) 0.0015(9) 0.0020(8)
C19 0.0140(12) 0.0182(12) 0.0188(11) -0.0005(9) -0.0014(10) 0.0014(9)
C20 0.0104(12) 0.0165(13) 0.0278(13) 0.0002(9) 0.0054(10) 0.0011(9)
B1 0.0183(14) 0.0118(13) 0.0133(12) 0.0022(9) 0.0061(10) 0.0001(10)

loop_
_atom_type_symbol
_atom_type_description
_atom_type_scat_dispersion_real
_atom_type_scat_dispersion_imag
_atom_type_scat_source
C C 0.0033 0.0016 'International Tables Vol C Tables 4.2.6.8 and 6.1.1.4'
H H 0.0000 0.0000 'International Tables Vol C Tables 4.2.6.8 and 6.1.1.4'
B B 0.0013 0.0007 'International Tables Vol C Tables 4.2.6.8 and 6.1.1.4'
Br Br -0.2901 2.4595 'International Tables Vol C Tables 4.2.6.8 and 6.1.1.4'
N N 0.0061 0.0033 'International Tables Vol C Tables 4.2.6.8 and 6.1.1.4'

loop_
_geom_angle_atom_site_label_1
_geom_angle_atom_site_label_2
_geom_angle_atom_site_label_3
_geom_angle
C1 N1 C9 126.31(16)
C1 N1 C2 114.38(16)
C9 N1 C2 119.02(15)
N1 C1 C6 109.82(16)
N1 C1 B1 121.74(18)
C6 C1 B1 128.45(17)
C3 C2 C5 111.91(18)
C3 C2 C4 108.47(17)
C5 C2 C4 114.67(17)
C3 C2 N1 111.96(16)
C5 C2 N1 100.04(15)
C4 C2 N1 109.64(16)
C2 C3 H3A 109.5
C2 C3 H3B 109.5
H3A C3 H3B 109.5
C2 C3 H3C 109.5
H3A C3 H3C 109.5
H3B C3 H3C 109.5
C2 C4 H4A 109.5
C2 C4 H4B 109.5
H4A C4 H4B 109.5
C2 C4 H4C 109.5
H4A C4 H4C 109.5
H4B C4 H4C 109.5
C2 C5 C6 106.69(16)
C2 C5 H5A 110.4
C6 C5 H5A 110.4
C2 C5 H5B 110.4
C6 C5 H5B 110.4
H5A C5 H5B 108.6
C1 C6 C8 113.32(17)
C1 C6 C5 102.42(16)
C8 C6 C5 111.66(17)
C1 C6 C7 109.58(17)
C8 C6 C7 108.27(17)
C5 C6 C7 111.54(17)
C6 C7 H7A 109.5
C6 C7 H7B 109.5
H7A C7 H7B 109.5
C6 C7 H7C 109.5
H7A C7 H7C 109.5
H7B C7 H7C 109.5
C6 C8 H8A 109.5
C6 C8 H8B 109.5
H8A C8 H8B 109.5
C6 C8 H8C 109.5
H8A C8 H8C 109.5
H8B C8 H8C 109.5
C17 C9 C10 122.04(18)
C17 C9 N1 119.34(17)
C10 C9 N1 118.58(17)
C14 C10 C9 117.32(19)
C14 C10 C11 117.81(19)
C9 C10 C11 124.76(18)
C10 C11 C13 112.06(18)
C10 C11 C12 110.43(17)
C13 C11 C12 109.51(18)
C10 C11 H11 108.2
C13 C11 H11 108.2
C12 C11 H11 108.2
C11 C12 H12A 109.5
C11 C12 H12B 109.5
H12A C12 H12B 109.5
C11 C12 H12C 109.5
H12A C12 H12C 109.5
H12B C12 H12C 109.5
C11 C13 H13A 109.5
C11 C13 H13B 109.5
H13A C13 H13B 109.5
C11 C13 H13C 109.5
H13A C13 H13C 109.5
H13B C13 H13C 109.5
C15 C14 C10 121.7(2)
C15 C14 H14 119.2
C10 C14 H14 119.2
C14 C15 C16 119.7(2)
C14 C15 H15 120.2
C16 C15 H15 120.2
C15 C16 C17 121.6(2)
C15 C16 H16 119.2
C17 C16 H16 119.2
C16 C17 C9 117.40(19)
C16 C17 C18 117.94(18)
C9 C17 C18 124.42(18)
C17 C18 C19 113.11(17)
C17 C18 C20 108.89(17)
C19 C18 C20 108.76(18)
C17 C18 H18 108.7
C19 C18 H18 108.7
C20 C18 H18 108.7
C18 C19 H19A 109.5
C18 C19 H19B 109.5
H19A C19 H19B 109.5
C18 C19 H19C 109.5
H19A C19 H19C 109.5
H19B C19 H19C 109.5
C18 C20 H20A 109.5
C18 C20 H20B 109.5
H20A C20 H20B 109.5
C18 C20 H20C 109.5
H20A C20 H20C 109.5
H20B C20 H20C 109.5
C1 B1 Br1 111.80(15)
C1 B1 Br2 106.52(15)
Br1 B1 Br2 108.81(11)
C1 B1 H1 112.5(11)
Br1 B1 H1 109.1(11)
Br2 B1 H1 108.0(11)

loop_
_geom_bond_atom_site_label_1
_geom_bond_atom_site_label_2
_geom_bond_distance
Br1 B1 2.038(3)
Br2 B1 2.055(3)
N1 C1 1.301(2)
N1 C9 1.465(2)
N1 C2 1.539(2)
C1 C6 1.523(3)
C1 B1 1.615(3)
C2 C3 1.515(3)
C2 C5 1.523(3)
C2 C4 1.526(3)
C3 H3A 0.9800
C3 H3B 0.9800
C3 H3C 0.9800
C4 H4A 0.9800
C4 H4B 0.9800
C4 H4C 0.9800
C5 C6 1.536(3)
C5 H5A 0.9900
C5 H5B 0.9900
C6 C8 1.535(3)
C6 C7 1.545(3)
C7 H7A 0.9800
C7 H7B 0.9800
C7 H7C 0.9800
C8 H8A 0.9800
C8 H8B 0.9800
C8 H8C 0.9800
C9 C17 1.404(3)
C9 C10 1.406(3)
C10 C14 1.395(3)
C10 C11 1.519(3)
C11 C13 1.531(3)
C11 C12 1.534(3)
C11 H11 1.0000
C12 H12A 0.9800
C12 H12B 0.9800
C12 H12C 0.9800
C13 H13A 0.9800
C13 H13B 0.9800
C13 H13C 0.9800
C14 C15 1.378(3)
C14 H14 0.9500
C15 C16 1.380(3)
C15 H15 0.9500
C16 C17 1.394(3)
C16 H16 0.9500
C17 C18 1.523(3)
C18 C19 1.532(3)
C18 C20 1.533(3)
C18 H18 1.0000
C19 H19A 0.9800
C19 H19B 0.9800
C19 H19C 0.9800
C20 H20A 0.9800
C20 H20B 0.9800
C20 H20C 0.9800
B1 H1 1.11(2)

loop_
_geom_torsion_atom_site_label_1
_geom_torsion_atom_site_label_2
_geom_torsion_atom_site_label_3
_geom_torsion_atom_site_label_4
_geom_torsion
C9 N1 C1 C6 -171.62(17)
C2 N1 C1 C6 2.1(2)
C9 N1 C1 B1 8.5(3)
C2 N1 C1 B1 -177.81(18)
C1 N1 C2 C3 132.57(19)
C9 N1 C2 C3 -53.2(2)
C1 N1 C2 C5 13.9(2)
C9 N1 C2 C5 -171.93(17)
C1 N1 C2 C4 -107.0(2)
C9 N1 C2 C4 67.2(2)
C3 C2 C5 C6 -142.34(17)
C4 C2 C5 C6 93.6(2)
N1 C2 C5 C6 -23.6(2)
N1 C1 C6 C8 -137.52(18)
B1 C1 C6 C8 42.4(3)
N1 C1 C6 C5 -17.1(2)
B1 C1 C6 C5 162.8(2)
N1 C1 C6 C7 101.43(19)
B1 C1 C6 C7 -78.7(3)
C2 C5 C6 C1 25.4(2)
C2 C5 C6 C8 147.01(18)
C2 C5 C6 C7 -91.7(2)
C1 N1 C9 C17 -102.2(2)
C2 N1 C9 C17 84.4(2)
C1 N1 C9 C10 80.0(2)
C2 N1 C9 C10 -93.4(2)
C17 C9 C10 C14 -4.6(3)
N1 C9 C10 C14 173.16(16)
C17 C9 C10 C11 171.56(18)
N1 C9 C10 C11 -10.7(3)
C14 C10 C11 C13 -58.7(2)
C9 C10 C11 C13 125.2(2)
C14 C10 C11 C12 63.7(2)
C9 C10 C11 C12 -112.4(2)
C9 C10 C14 C15 0.1(3)
C11 C10 C14 C15 -176.30(18)
C10 C14 C15 C16 3.4(3)
C14 C15 C16 C17 -2.5(3)
C15 C16 C17 C9 -1.8(3)
C15 C16 C17 C18 172.80(18)
C10 C9 C17 C16 5.4(3)
N1 C9 C17 C16 -172.33(16)
C10 C9 C17 C18 -168.82(18)
N1 C9 C17 C18 13.5(3)
C16 C17 C18 C19 55.8(2)
C9 C17 C18 C19 -130.0(2)
C16 C17 C18 C20 -65.2(2)
C9 C17 C18 C20 108.9(2)
N1 C1 B1 Br1 -136.28(17)
C6 C1 B1 Br1 43.9(3)
N1 C1 B1 Br2 104.97(19)
C6 C1 B1 Br2 -74.9(2)
